data_7037632
loop_
_publ_author_name
'Dhokale, Bhausaheb'
'Jadhav, Thaksen'
'Mobin, Shaikh M.'
'Misra, Rajneesh'

_publ_section_title
;
 Tetracyanobutadiene functionalized ferrocenyl BODIPY dyes.
;
_journal_issue 4
_journal_name_full 'Dalton transactions (Cambridge, England : 2003)'
_journal_page_first 1476
_journal_page_last 1483
_journal_paper_doi 10.1039/c5dt04037j
_journal_volume 45
_journal_year 2016
_chemical_formula_sum 'C27 H15 B F2 Fe N6'
_chemical_formula_weight 528.11
_chemical_name_systematic
;
 ?
;
_space_group_IT_number 14
_symmetry_cell_setting monoclinic
_symmetry_space_group_name_Hall '-P 2ybc'
_symmetry_space_group_name_H-M 'P 1 21/c 1'
_atom_sites_solution_hydrogens geom
_atom_sites_solution_primary direct
_atom_sites_solution_secondary difmap
_audit_creation_method SHELXL-97
_audit_update_record
;
2015-07-22 deposited with the CCDC.
2015-12-03 downloaded from the CCDC.
;
_cell_angle_alpha 90.00
_cell_angle_beta 94.691(2)
_cell_angle_gamma 90.00
_cell_formula_units_Z 4
_cell_length_a 11.1553(3)
_cell_length_b 11.1060(2)
_cell_length_c 19.8706(4)
_cell_measurement_reflns_used 1637
_cell_measurement_temperature 150(2)
_cell_measurement_theta_max 70.2870
_cell_measurement_theta_min 4.4670
_cell_volume 2453.54(9)
_computing_cell_refinement 'CrysAlis RED, Oxford Diffraction Ltd.,'
_computing_data_collection 'CrysAlis CCD, Oxford Diffraction Ltd.,'
_computing_data_reduction 'CrysAlis RED, Oxford Diffraction Ltd.,'
_computing_molecular_graphics Ortep3
_computing_publication_material Shelx97
_computing_structure_refinement 'SHELXL-97 (Sheldrick, 1997)'
_computing_structure_solution 'SHELXS-97 (Sheldrick, 1997)'
_diffrn_ambient_temperature 150(2)
_diffrn_detector_area_resol_mean 15.9948
_diffrn_measured_fraction_theta_full 0.987
_diffrn_measured_fraction_theta_max 0.987
_diffrn_measurement_device_type 'OXFORD DIFFRACTION SUPER NOVA'
_diffrn_measurement_method \w/q-scan
_diffrn_radiation_monochromator graphite
_diffrn_radiation_source 'Micro-Focus (Cu) X-ray Source'
_diffrn_radiation_type CuK\a
_diffrn_radiation_wavelength 1.5418
_diffrn_reflns_av_R_equivalents 0.0321
_diffrn_reflns_av_sigmaI/netI 0.0310
_diffrn_reflns_limit_h_max 11
_diffrn_reflns_limit_h_min -13
_diffrn_reflns_limit_k_max 12
_diffrn_reflns_limit_k_min -13
_diffrn_reflns_limit_l_max 24
_diffrn_reflns_limit_l_min -20
_diffrn_reflns_number 15473
_diffrn_reflns_theta_full 71.45
_diffrn_reflns_theta_max 71.45
_diffrn_reflns_theta_min 3.98
_exptl_absorpt_coefficient_mu 5.301
_exptl_absorpt_correction_T_max 0.5457
_exptl_absorpt_correction_T_min 0.3753
_exptl_absorpt_correction_type multi-scan
_exptl_absorpt_process_details
;
CrysAlis RED, Oxford Diffraction Ltd.,
Version 1.171.31.7 (release 18-10-2006 CrysAlis171 .NET)
(compiled Oct 18 2006,16:28:17)
Empirical absorption correction using spherical harmonics,
 implemented in SCALE3 ABSPACK scaling algorithm.
;
_exptl_crystal_colour orange
_exptl_crystal_density_diffrn 1.430
_exptl_crystal_density_method 'not measured'
_exptl_crystal_description block
_exptl_crystal_F_000 1072
_exptl_crystal_size_max 0.23
_exptl_crystal_size_mid 0.17
_exptl_crystal_size_min 0.13
_refine_diff_density_max 0.242
_refine_diff_density_min -0.330
_refine_diff_density_rms 0.049
_refine_ls_extinction_method none
_refine_ls_goodness_of_fit_ref 1.041
_refine_ls_hydrogen_treatment riding
_refine_ls_matrix_type full
_refine_ls_number_parameters 334
_refine_ls_number_reflns 4719
_refine_ls_number_restraints 0
_refine_ls_restrained_S_all 1.041
_refine_ls_R_factor_all 0.0472
_refine_ls_R_factor_gt 0.0390
_refine_ls_shift/su_max 0.001
_refine_ls_shift/su_mean 0.000
_refine_ls_structure_factor_coef Fsqd
_refine_ls_weighting_details 'calc w=1/[\s^2^(Fo^2^)+(0.0602P)^2^+0.4611P] where P=(Fo^2^+2Fc^2^)/3'
_refine_ls_weighting_scheme calc
_refine_ls_wR_factor_gt 0.1040
_refine_ls_wR_factor_ref 0.1131
_reflns_number_gt 4010
_reflns_number_total 4719
_reflns_threshold_expression >2sigma(I)
_cod_data_source_file c5dt04037j2.cif
_cod_data_source_block rm145
_cod_depositor_comments
;
The following automatic conversions were performed:

'_symmetry_cell_setting' value 'Monoclinic' changed to 'monoclinic'
according to
/usr/data/users/saulius/crontab/automatic-downloads/rss-feeds/RSC/lib/dictionaries/cif_core.dic
dictionary named 'cif_core.dic' version 2.4.2 from 2011-04-26.

Automatic conversion script
Id: cif_fix_values 4268 2015-11-12 08:31:59Z antanas 

 Adding full bibliography for 7037631--7037632.cif.
;
_cod_original_sg_symbol_H-M 'P 21/c'
_cod_database_code 7037632

loop_
_symmetry_equiv_pos_as_xyz
'x, y, z'
'-x, y+1/2, -z+1/2'
'-x, -y, -z'
'x, -y-1/2, z-1/2'

loop_
_atom_site_label
_atom_site_type_symbol
_atom_site_fract_x
_atom_site_fract_y
_atom_site_fract_z
_atom_site_U_iso_or_equiv
_atom_site_adp_type
_atom_site_occupancy
_atom_site_symmetry_multiplicity
_atom_site_calc_flag
_atom_site_refinement_flags
Fe1 Fe -0.26375(3) 0.14335(3) 0.546396(17) 0.04603(13) Uani 1 1 d .
F1 F 0.06027(15) 0.13106(15) 0.94741(7) 0.0677(4) Uani 1 1 d .
F2 F 0.10711(12) -0.01357(12) 0.87406(8) 0.0612(4) Uani 1 1 d .
B1 B 0.0353(2) 0.0862(2) 0.88314(12) 0.0439(5) Uani 1 1 d .
N1 N -0.09908(16) 0.05143(16) 0.87084(8) 0.0407(4) Uani 1 1 d .
N2 N 0.05831(15) 0.18337(16) 0.83035(9) 0.0395(4) Uani 1 1 d .
N3 N -0.1299(2) 0.5246(2) 0.82459(15) 0.0750(7) Uani 1 1 d .
N4 N -0.3971(2) 0.5082(2) 0.66119(15) 0.0771(7) Uani 1 1 d .
N5 N -0.5328(2) 0.3309(3) 0.79240(15) 0.0843(8) Uani 1 1 d .
N6 N -0.6159(3) 0.1350(3) 0.6121(2) 0.1069(12) Uani 1 1 d .
C1 C -0.1573(2) -0.0301(2) 0.90545(12) 0.0522(6) Uani 1 1 d .
H1 H -0.1201 -0.0819 0.9390 0.063 Uiso 1 1 calc R
C2 C -0.2798(2) -0.0287(2) 0.88546(13) 0.0549(6) Uani 1 1 d .
H2 H -0.3396 -0.0783 0.9026 0.066 Uiso 1 1 calc R
C3 C -0.2979(2) 0.0576(2) 0.83654(11) 0.0460(5) Uani 1 1 d .
H3 H -0.3727 0.0795 0.8135 0.055 Uiso 1 1 calc R
C4 C -0.18393(18) 0.10818(18) 0.82674(10) 0.0370(4) Uani 1 1 d .
C5 C -0.14893(17) 0.19973(18) 0.78399(10) 0.0343(4) Uani 1 1 d .
C6 C -0.02807(17) 0.23444(19) 0.78456(10) 0.0376(4) Uani 1 1 d .
C7 C 0.03117(19) 0.3157(2) 0.74389(13) 0.0466(5) Uani 1 1 d .
H7 H -0.0052 0.3629 0.7079 0.056 Uiso 1 1 calc R
C8 C 0.1506(2) 0.3140(2) 0.76579(14) 0.0520(6) Uani 1 1 d .
H8 H 0.2124 0.3601 0.7480 0.062 Uiso 1 1 calc R
C9 C 0.16485(19) 0.2325(2) 0.81886(13) 0.0495(5) Uani 1 1 d .
H9 H 0.2392 0.2141 0.8435 0.059 Uiso 1 1 calc R
C10 C -0.24120(16) 0.26282(18) 0.73883(10) 0.0360(4) Uani 1 1 d .
C11 C -0.32616(18) 0.19180(18) 0.69253(10) 0.0375(4) Uani 1 1 d .
C12 C -0.24889(18) 0.38471(19) 0.74026(12) 0.0426(5) Uani 1 1 d .
C13 C -0.1794(2) 0.4601(2) 0.78755(14) 0.0512(6) Uani 1 1 d .
C14 C -0.3324(2) 0.4516(2) 0.69515(14) 0.0523(6) Uani 1 1 d .
C15 C -0.44760(19) 0.2084(2) 0.69770(12) 0.0448(5) Uani 1 1 d .
C16 C -0.4935(2) 0.2772(2) 0.75073(14) 0.0539(6) Uani 1 1 d .
C17 C -0.5392(2) 0.1629(3) 0.65026(17) 0.0654(7) Uani 1 1 d .
C18 C -0.2749(2) 0.1095(2) 0.64676(10) 0.0422(5) Uani 1 1 d .
C19 C -0.1515(2) 0.1116(3) 0.63011(12) 0.0553(6) Uani 1 1 d .
H19 H -0.0905 0.1647 0.6484 0.066 Uiso 1 1 calc R
C20 C -0.1377(3) 0.0200(3) 0.58145(14) 0.0701(8) Uani 1 1 d .
H20 H -0.0650 0.0002 0.5623 0.084 Uiso 1 1 calc R
C21 C -0.2492(3) -0.0363(2) 0.56630(14) 0.0672(8) Uani 1 1 d .
H21 H -0.2646 -0.1001 0.5349 0.081 Uiso 1 1 calc R
C22 C -0.3345(3) 0.0174(2) 0.60536(13) 0.0554(6) Uani 1 1 d .
H22 H -0.4172 -0.0036 0.6045 0.066 Uiso 1 1 calc R
C23 C -0.2178(4) 0.3038(3) 0.50551(17) 0.0916(12) Uani 1 1 d .
H23 H -0.1584 0.3578 0.5247 0.110 Uiso 1 1 calc R
C24 C -0.1995(3) 0.2106(3) 0.46078(15) 0.0811(9) Uani 1 1 d .
H24 H -0.1251 0.1895 0.4439 0.097 Uiso 1 1 calc R
C25 C -0.3088(4) 0.1538(3) 0.44504(15) 0.0815(10) Uani 1 1 d .
H25 H -0.3216 0.0872 0.4153 0.098 Uiso 1 1 calc R
C26 C -0.3956(4) 0.2091(4) 0.47912(19) 0.0967(12) Uani 1 1 d .
H26 H -0.4783 0.1877 0.4774 0.116 Uiso 1 1 calc R
C27 C -0.3398(5) 0.3033(4) 0.51704(17) 0.1032(15) Uani 1 1 d .
H27 H -0.3782 0.3572 0.5456 0.124 Uiso 1 1 calc R

loop_
_atom_site_aniso_label
_atom_site_aniso_U_11
_atom_site_aniso_U_22
_atom_site_aniso_U_33
_atom_site_aniso_U_23
_atom_site_aniso_U_13
_atom_site_aniso_U_12
Fe1 0.0553(2) 0.0478(2) 0.0349(2) 0.00089(15) 0.00341(15) -0.00954(16)
F1 0.0734(10) 0.0876(11) 0.0397(7) -0.0034(7) -0.0092(7) -0.0059(8)
F2 0.0529(8) 0.0506(8) 0.0792(10) 0.0118(7) 0.0004(7) 0.0149(6)
B1 0.0464(13) 0.0466(14) 0.0376(12) 0.0009(10) -0.0026(10) 0.0086(11)
N1 0.0458(9) 0.0413(9) 0.0351(9) 0.0062(7) 0.0045(7) 0.0024(8)
N2 0.0340(8) 0.0398(9) 0.0439(10) -0.0001(8) -0.0005(7) 0.0033(7)
N3 0.0633(14) 0.0654(15) 0.0948(19) -0.0198(14) -0.0025(13) -0.0086(12)
N4 0.0505(12) 0.0603(14) 0.118(2) 0.0222(14) -0.0103(13) 0.0095(11)
N5 0.0520(13) 0.111(2) 0.092(2) -0.0306(17) 0.0183(13) 0.0074(14)
N6 0.0595(16) 0.122(3) 0.134(3) -0.052(2) -0.0223(17) -0.0116(16)
C1 0.0664(15) 0.0484(13) 0.0418(12) 0.0118(10) 0.0053(11) -0.0006(11)
C2 0.0591(14) 0.0547(14) 0.0522(14) 0.0097(11) 0.0126(11) -0.0126(11)
C3 0.0446(11) 0.0501(13) 0.0441(12) 0.0028(10) 0.0093(9) -0.0054(10)
C4 0.0397(10) 0.0375(10) 0.0343(10) 0.0002(8) 0.0065(8) 0.0012(8)
C5 0.0343(10) 0.0355(10) 0.0336(10) 0.0000(8) 0.0060(8) 0.0026(8)
C6 0.0331(10) 0.0388(11) 0.0411(11) 0.0025(9) 0.0040(8) 0.0031(8)
C7 0.0369(11) 0.0451(12) 0.0587(14) 0.0113(10) 0.0091(10) 0.0010(9)
C8 0.0350(11) 0.0507(13) 0.0712(16) 0.0076(12) 0.0084(10) -0.0034(10)
C9 0.0332(10) 0.0490(13) 0.0651(15) -0.0046(11) -0.0024(10) 0.0011(9)
C10 0.0300(9) 0.0398(11) 0.0392(10) 0.0042(8) 0.0083(8) 0.0006(8)
C11 0.0397(10) 0.0390(11) 0.0339(10) 0.0072(8) 0.0039(8) -0.0001(8)
C12 0.0320(10) 0.0403(11) 0.0557(13) 0.0047(10) 0.0044(9) 0.0008(8)
C13 0.0414(11) 0.0431(12) 0.0693(16) -0.0007(11) 0.0053(11) 0.0008(10)
C14 0.0377(11) 0.0408(12) 0.0778(17) 0.0070(11) 0.0019(11) 0.0004(9)
C15 0.0347(10) 0.0465(12) 0.0532(13) -0.0011(10) 0.0028(9) -0.0036(9)
C16 0.0312(10) 0.0653(16) 0.0659(15) -0.0063(13) 0.0083(10) -0.0015(10)
C17 0.0445(13) 0.0666(17) 0.084(2) -0.0168(15) -0.0009(13) -0.0046(12)
C18 0.0487(12) 0.0446(11) 0.0338(11) 0.0065(9) 0.0072(9) 0.0063(9)
C19 0.0488(13) 0.0767(17) 0.0406(12) -0.0037(12) 0.0050(10) 0.0125(12)
C20 0.0747(18) 0.086(2) 0.0512(15) -0.0042(14) 0.0141(13) 0.0299(16)
C21 0.102(2) 0.0465(14) 0.0553(15) -0.0049(12) 0.0178(15) 0.0057(14)
C22 0.0717(16) 0.0445(13) 0.0519(14) 0.0010(11) 0.0171(12) -0.0097(11)
C23 0.153(4) 0.0619(19) 0.0573(18) 0.0126(15) -0.005(2) -0.039(2)
C24 0.104(2) 0.088(2) 0.0523(16) 0.0166(16) 0.0172(16) -0.026(2)
C25 0.123(3) 0.081(2) 0.0379(14) 0.0026(14) -0.0121(16) -0.022(2)
C26 0.088(2) 0.130(3) 0.068(2) 0.028(2) -0.0174(19) 0.001(2)
C27 0.177(4) 0.081(2) 0.0520(19) 0.0199(18) 0.014(2) 0.050(3)

loop_
_atom_type_symbol
_atom_type_description
_atom_type_scat_dispersion_real
_atom_type_scat_dispersion_imag
_atom_type_scat_source
C C 0.0181 0.0091 'International Tables Vol C Tables 4.2.6.8 and 6.1.1.4'
H H 0.0000 0.0000 'International Tables Vol C Tables 4.2.6.8 and 6.1.1.4'
N N 0.0311 0.0180 'International Tables Vol C Tables 4.2.6.8 and 6.1.1.4'
B B 0.0090 0.0039 'International Tables Vol C Tables 4.2.6.8 and 6.1.1.4'
F F 0.0727 0.0534 'International Tables Vol C Tables 4.2.6.8 and 6.1.1.4'
Fe Fe -1.1336 3.1974 'International Tables Vol C Tables 4.2.6.8 and 6.1.1.4'

loop_
_geom_angle_atom_site_label_1
_geom_angle_atom_site_label_2
_geom_angle_atom_site_label_3
_geom_angle
C22 Fe1 C19 69.49(11)
C22 Fe1 C27 126.58(17)
C19 Fe1 C27 127.01(16)
C22 Fe1 C21 40.55(11)
C19 Fe1 C21 68.72(12)
C27 Fe1 C21 159.3(2)
C22 Fe1 C25 122.30(13)
C19 Fe1 C25 154.87(14)
C27 Fe1 C25 66.63(15)
C21 Fe1 C25 104.88(13)
C22 Fe1 C24 156.16(13)
C19 Fe1 C24 120.79(13)
C27 Fe1 C24 66.92(17)
C21 Fe1 C24 119.49(13)
C25 Fe1 C24 39.70(14)
C22 Fe1 C26 109.38(14)
C19 Fe1 C26 164.29(15)
C27 Fe1 C26 40.32(17)
C21 Fe1 C26 121.28(17)
C25 Fe1 C26 39.30(15)
C24 Fe1 C26 66.81(16)
C22 Fe1 C23 162.84(15)
C19 Fe1 C23 108.65(14)
C27 Fe1 C23 40.15(17)
C21 Fe1 C23 155.98(17)
C25 Fe1 C23 66.83(13)
C24 Fe1 C23 39.83(14)
C26 Fe1 C23 67.52(17)
C22 Fe1 C18 41.47(10)
C19 Fe1 C18 41.48(9)
C27 Fe1 C18 112.56(12)
C21 Fe1 C18 68.93(10)
C25 Fe1 C18 160.88(13)
C24 Fe1 C18 159.18(12)
C26 Fe1 C18 127.38(14)
C23 Fe1 C18 125.92(12)
C22 Fe1 C20 68.28(12)
C19 Fe1 C20 40.81(11)
C27 Fe1 C20 160.5(2)
C21 Fe1 C20 40.21(12)
C25 Fe1 C20 118.82(14)
C24 Fe1 C20 104.52(14)
C26 Fe1 C20 154.46(17)
C23 Fe1 C20 122.18(17)
C18 Fe1 C20 68.85(10)
F1 B1 F2 109.54(19)
F1 B1 N2 110.2(2)
F2 B1 N2 109.92(19)
F1 B1 N1 110.86(19)
F2 B1 N1 110.0(2)
N2 B1 N1 106.26(17)
C1 N1 C4 107.32(18)
C1 N1 B1 126.32(19)
C4 N1 B1 126.04(17)
C9 N2 C6 107.35(18)
C9 N2 B1 126.77(19)
C6 N2 B1 125.87(17)
N1 C1 C2 110.6(2)
N1 C1 H1 124.7
C2 C1 H1 124.7
C3 C2 C1 107.2(2)
C3 C2 H2 126.4
C1 C2 H2 126.4
C2 C3 C4 107.0(2)
C2 C3 H3 126.5
C4 C3 H3 126.5
N1 C4 C5 120.20(18)
N1 C4 C3 107.85(18)
C5 C4 C3 131.9(2)
C4 C5 C6 120.70(18)
C4 C5 C10 119.68(17)
C6 C5 C10 119.60(18)
N2 C6 C5 120.51(18)
N2 C6 C7 107.67(17)
C5 C6 C7 131.8(2)
C8 C7 C6 107.4(2)
C8 C7 H7 126.3
C6 C7 H7 126.3
C7 C8 C9 107.4(2)
C7 C8 H8 126.3
C9 C8 H8 126.3
N2 C9 C8 110.2(2)
N2 C9 H9 124.9
C8 C9 H9 124.9
C12 C10 C5 120.00(19)
C12 C10 C11 120.17(18)
C5 C10 C11 119.83(17)
C15 C11 C18 125.1(2)
C15 C11 C10 117.51(19)
C18 C11 C10 117.41(18)
C10 C12 C13 124.3(2)
C10 C12 C14 122.6(2)
C13 C12 C14 113.1(2)
N3 C13 C12 175.9(3)
N4 C14 C12 177.3(3)
C11 C15 C17 124.0(2)
C11 C15 C16 122.7(2)
C17 C15 C16 113.3(2)
N5 C16 C15 178.3(3)
N6 C17 C15 174.9(3)
C11 C18 C22 128.5(2)
C11 C18 C19 124.7(2)
C22 C18 C19 106.6(2)
C11 C18 Fe1 123.94(15)
C22 C18 Fe1 68.64(13)
C19 C18 Fe1 68.74(13)
C20 C19 C18 107.6(2)
C20 C19 Fe1 70.14(15)
C18 C19 Fe1 69.78(13)
C20 C19 H19 126.2
C18 C19 H19 126.2
Fe1 C19 H19 125.5
C21 C20 C19 108.8(2)
C21 C20 Fe1 69.69(16)
C19 C20 Fe1 69.05(15)
C21 C20 H20 125.6
C19 C20 H20 125.6
Fe1 C20 H20 127.2
C20 C21 C22 108.6(2)
C20 C21 Fe1 70.10(17)
C22 C21 Fe1 69.26(15)
C20 C21 H21 125.7
C22 C21 H21 125.7
Fe1 C21 H21 126.5
C21 C22 C18 108.3(2)
C21 C22 Fe1 70.18(15)
C18 C22 Fe1 69.90(12)
C21 C22 H22 125.8
C18 C22 H22 125.8
Fe1 C22 H22 125.7
C24 C23 C27 107.3(3)
C24 C23 Fe1 70.07(18)
C27 C23 Fe1 69.6(2)
C24 C23 H23 126.4
C27 C23 H23 126.4
Fe1 C23 H23 125.5
C25 C24 C23 108.1(4)
C25 C24 Fe1 70.09(17)
C23 C24 Fe1 70.10(17)
C25 C24 H24 125.9
C23 C24 H24 125.9
Fe1 C24 H24 125.5
C26 C25 C24 109.2(3)
C26 C25 Fe1 70.42(19)
C24 C25 Fe1 70.22(17)
C26 C25 H25 125.4
C24 C25 H25 125.4
Fe1 C25 H25 125.5
C25 C26 C27 107.4(4)
C25 C26 Fe1 70.3(2)
C27 C26 Fe1 69.5(2)
C25 C26 H26 126.3
C27 C26 H26 126.3
Fe1 C26 H26 125.4
C23 C27 C26 108.1(3)
C23 C27 Fe1 70.2(2)
C26 C27 Fe1 70.1(2)
C23 C27 H27 126.0
C26 C27 H27 126.0
Fe1 C27 H27 125.3

loop_
_geom_bond_atom_site_label_1
_geom_bond_atom_site_label_2
_geom_bond_distance
Fe1 C22 2.026(2)
Fe1 C19 2.029(2)
Fe1 C27 2.033(3)
Fe1 C21 2.038(3)
Fe1 C25 2.039(3)
Fe1 C24 2.041(3)
Fe1 C26 2.041(3)
Fe1 C23 2.041(3)
Fe1 C18 2.043(2)
Fe1 C20 2.044(3)
F1 B1 1.378(3)
F2 B1 1.387(3)
B1 N2 1.541(3)
B1 N1 1.548(3)
N1 C1 1.337(3)
N1 C4 1.388(3)
N2 C9 1.344(3)
N2 C6 1.391(3)
N3 C13 1.138(3)
N4 C14 1.137(3)
N5 C16 1.138(3)
N6 C17 1.139(4)
C1 C2 1.392(4)
C1 H1 0.9500
C2 C3 1.368(3)
C2 H2 0.9500
C3 C4 1.418(3)
C3 H3 0.9500
C4 C5 1.401(3)
C5 C6 1.401(3)
C5 C10 1.485(3)
C6 C7 1.411(3)
C7 C8 1.367(3)
C7 H7 0.9500
C8 C9 1.389(3)
C8 H8 0.9500
C9 H9 0.9500
C10 C12 1.357(3)
C10 C11 1.491(3)
C11 C15 1.379(3)
C11 C18 1.440(3)
C12 C13 1.437(3)
C12 C14 1.445(3)
C15 C17 1.425(3)
C15 C16 1.430(3)
C18 C22 1.441(3)
C18 C19 1.442(3)
C19 C20 1.420(4)
C19 H19 0.9500
C20 C21 1.403(4)
C20 H20 0.9500
C21 C22 1.409(4)
C21 H21 0.9500
C22 H22 0.9500
C23 C24 1.390(5)
C23 C27 1.398(6)
C23 H23 0.9500
C24 C25 1.385(5)
C24 H24 0.9500
C25 C26 1.372(5)
C25 H25 0.9500
C26 C27 1.404(6)
C26 H26 0.9500
C27 H27 0.9500

loop_
_geom_torsion_atom_site_label_1
_geom_torsion_atom_site_label_2
_geom_torsion_atom_site_label_3
_geom_torsion_atom_site_label_4
_geom_torsion
F1 B1 N1 C1 -60.3(3)
F2 B1 N1 C1 61.0(3)
N2 B1 N1 C1 179.9(2)
F1 B1 N1 C4 112.3(2)
F2 B1 N1 C4 -126.4(2)
N2 B1 N1 C4 -7.4(3)
F1 B1 N2 C9 65.6(3)
F2 B1 N2 C9 -55.2(3)
N1 B1 N2 C9 -174.2(2)
F1 B1 N2 C6 -116.0(2)
F2 B1 N2 C6 123.2(2)
N1 B1 N2 C6 4.2(3)
C4 N1 C1 C2 -0.2(3)
B1 N1 C1 C2 173.6(2)
N1 C1 C2 C3 -0.1(3)
C1 C2 C3 C4 0.4(3)
C1 N1 C4 C5 179.37(19)
B1 N1 C4 C5 5.6(3)
C1 N1 C4 C3 0.5(2)
B1 N1 C4 C3 -173.3(2)
C2 C3 C4 N1 -0.5(3)
C2 C3 C4 C5 -179.3(2)
N1 C4 C5 C6 0.7(3)
C3 C4 C5 C6 179.3(2)
N1 C4 C5 C10 -177.77(18)
C3 C4 C5 C10 0.8(3)
C9 N2 C6 C5 179.45(19)
B1 N2 C6 C5 0.8(3)
C9 N2 C6 C7 0.9(2)
B1 N2 C6 C7 -177.8(2)
C4 C5 C6 N2 -3.7(3)
C10 C5 C6 N2 174.72(18)
C4 C5 C6 C7 174.4(2)
C10 C5 C6 C7 -7.1(4)
N2 C6 C7 C8 -0.8(3)
C5 C6 C7 C8 -179.1(2)
C6 C7 C8 C9 0.3(3)
C6 N2 C9 C8 -0.7(3)
B1 N2 C9 C8 177.9(2)
C7 C8 C9 N2 0.2(3)
C4 C5 C10 C12 126.0(2)
C6 C5 C10 C12 -52.4(3)
C4 C5 C10 C11 -53.3(3)
C6 C5 C10 C11 128.3(2)
C12 C10 C11 C15 -55.8(3)
C5 C10 C11 C15 123.5(2)
C12 C10 C11 C18 125.4(2)
C5 C10 C11 C18 -55.3(2)
C5 C10 C12 C13 -5.7(3)
C11 C10 C12 C13 173.6(2)
C5 C10 C12 C14 176.7(2)
C11 C10 C12 C14 -4.0(3)
C10 C12 C13 N3 -152(4)
C14 C12 C13 N3 26(4)
C10 C12 C14 N4 169(6)
C13 C12 C14 N4 -9(6)
C18 C11 C15 C17 -12.0(4)
C10 C11 C15 C17 169.3(2)
C18 C11 C15 C16 170.1(2)
C10 C11 C15 C16 -8.6(3)
C11 C15 C16 N5 -171(11)
C17 C15 C16 N5 11(12)
C11 C15 C17 N6 -129(4)
C16 C15 C17 N6 49(4)
C15 C11 C18 C22 -9.9(4)
C10 C11 C18 C22 168.8(2)
C15 C11 C18 C19 164.9(2)
C10 C11 C18 C19 -16.4(3)
C15 C11 C18 Fe1 78.6(3)
C10 C11 C18 Fe1 -102.6(2)
C22 Fe1 C18 C11 -122.9(3)
C19 Fe1 C18 C11 118.4(3)
C27 Fe1 C18 C11 -2.6(3)
C21 Fe1 C18 C11 -160.3(2)
C25 Fe1 C18 C11 -86.1(4)
C24 Fe1 C18 C11 81.6(4)
C26 Fe1 C18 C11 -46.4(3)
C23 Fe1 C18 C11 41.3(3)
C20 Fe1 C18 C11 156.4(2)
C19 Fe1 C18 C22 -118.8(2)
C27 Fe1 C18 C22 120.3(2)
C21 Fe1 C18 C22 -37.47(16)
C25 Fe1 C18 C22 36.8(4)
C24 Fe1 C18 C22 -155.6(4)
C26 Fe1 C18 C22 76.5(2)
C23 Fe1 C18 C22 164.2(2)
C20 Fe1 C18 C22 -80.71(17)
C22 Fe1 C18 C19 118.8(2)
C27 Fe1 C18 C19 -120.9(2)
C21 Fe1 C18 C19 81.28(18)
C25 Fe1 C18 C19 155.5(4)
C24 Fe1 C18 C19 -36.8(4)
C26 Fe1 C18 C19 -164.8(2)
C23 Fe1 C18 C19 -77.1(2)
C20 Fe1 C18 C19 38.04(17)
C11 C18 C19 C20 -177.5(2)
C22 C18 C19 C20 -1.8(3)
Fe1 C18 C19 C20 -60.20(18)
C11 C18 C19 Fe1 -117.3(2)
C22 C18 C19 Fe1 58.42(16)
C22 Fe1 C19 C20 80.14(19)
C27 Fe1 C19 C20 -158.9(2)
C21 Fe1 C19 C20 36.60(18)
C25 Fe1 C19 C20 -42.9(4)
C24 Fe1 C19 C20 -75.9(2)
C26 Fe1 C19 C20 168.9(5)
C23 Fe1 C19 C20 -118.0(2)
C18 Fe1 C19 C20 118.4(2)
C22 Fe1 C19 C18 -38.30(14)
C27 Fe1 C19 C18 82.7(2)
C21 Fe1 C19 C18 -81.85(16)
C25 Fe1 C19 C18 -161.4(3)
C24 Fe1 C19 C18 165.65(17)
C26 Fe1 C19 C18 50.5(6)
C23 Fe1 C19 C18 123.58(19)
C20 Fe1 C19 C18 -118.4(2)
C18 C19 C20 C21 1.5(3)
Fe1 C19 C20 C21 -58.5(2)
C18 C19 C20 Fe1 59.97(17)
C22 Fe1 C20 C21 37.29(16)
C19 Fe1 C20 C21 120.6(2)
C27 Fe1 C20 C21 180.0(4)
C25 Fe1 C20 C21 -78.6(2)
C24 Fe1 C20 C21 -118.76(18)
C26 Fe1 C20 C21 -52.4(4)
C23 Fe1 C20 C21 -158.02(18)
C18 Fe1 C20 C21 81.99(17)
C22 Fe1 C20 C19 -83.35(18)
C27 Fe1 C20 C19 59.4(4)
C21 Fe1 C20 C19 -120.6(2)
C25 Fe1 C20 C19 160.72(18)
C24 Fe1 C20 C19 120.60(18)
C26 Fe1 C20 C19 -173.1(3)
C23 Fe1 C20 C19 81.3(2)
C18 Fe1 C20 C19 -38.64(16)
C19 C20 C21 C22 -0.6(3)
Fe1 C20 C21 C22 -58.69(19)
C19 C20 C21 Fe1 58.1(2)
C22 Fe1 C21 C20 -120.0(2)
C19 Fe1 C21 C20 -37.12(16)
C27 Fe1 C21 C20 180.0(3)
C25 Fe1 C21 C20 117.28(19)
C24 Fe1 C21 C20 77.1(2)
C26 Fe1 C21 C20 156.4(2)
C23 Fe1 C21 C20 51.1(4)
C18 Fe1 C21 C20 -81.76(17)
C19 Fe1 C21 C22 82.92(18)
C27 Fe1 C21 C22 -60.0(4)
C25 Fe1 C21 C22 -122.7(2)
C24 Fe1 C21 C22 -162.82(18)
C26 Fe1 C21 C22 -83.5(2)
C23 Fe1 C21 C22 171.1(3)
C18 Fe1 C21 C22 38.29(16)
C20 Fe1 C21 C22 120.0(2)
C20 C21 C22 C18 -0.5(3)
Fe1 C21 C22 C18 -59.73(17)
C20 C21 C22 Fe1 59.2(2)
C11 C18 C22 C21 177.0(2)
C19 C18 C22 C21 1.4(3)
Fe1 C18 C22 C21 59.91(18)
C11 C18 C22 Fe1 117.1(2)
C19 C18 C22 Fe1 -58.48(16)
C19 Fe1 C22 C21 -80.86(19)
C27 Fe1 C22 C21 157.6(2)
C25 Fe1 C22 C21 74.2(2)
C24 Fe1 C22 C21 39.5(4)
C26 Fe1 C22 C21 115.8(2)
C23 Fe1 C22 C21 -167.7(5)
C18 Fe1 C22 C21 -119.2(2)
C20 Fe1 C22 C21 -36.98(17)
C19 Fe1 C22 C18 38.32(14)
C27 Fe1 C22 C18 -83.2(2)
C21 Fe1 C22 C18 119.2(2)
C25 Fe1 C22 C18 -166.58(18)
C24 Fe1 C22 C18 158.7(3)
C26 Fe1 C22 C18 -125.01(19)
C23 Fe1 C22 C18 -48.6(5)
C20 Fe1 C22 C18 82.19(16)
C22 Fe1 C23 C24 -163.2(4)
C19 Fe1 C23 C24 116.0(2)
C27 Fe1 C23 C24 -118.2(3)
C21 Fe1 C23 C24 36.6(5)
C25 Fe1 C23 C24 -37.5(2)
C26 Fe1 C23 C24 -80.3(3)
C18 Fe1 C23 C24 159.0(2)
C20 Fe1 C23 C24 73.0(3)
C22 Fe1 C23 C27 -45.1(6)
C19 Fe1 C23 C27 -125.8(2)
C21 Fe1 C23 C27 154.8(3)
C25 Fe1 C23 C27 80.7(2)
C24 Fe1 C23 C27 118.2(3)
C26 Fe1 C23 C27 37.9(2)
C18 Fe1 C23 C27 -82.9(2)
C20 Fe1 C23 C27 -168.8(2)
C27 C23 C24 C25 0.1(4)
Fe1 C23 C24 C25 60.0(2)
C27 C23 C24 Fe1 -59.9(2)
C22 Fe1 C24 C25 49.0(5)
C19 Fe1 C24 C25 158.8(2)
C27 Fe1 C24 C25 -80.7(3)
C21 Fe1 C24 C25 77.3(3)
C26 Fe1 C24 C25 -36.7(2)
C23 Fe1 C24 C25 -118.9(4)
C18 Fe1 C24 C25 -173.7(3)
C20 Fe1 C24 C25 117.9(2)
C22 Fe1 C24 C23 167.8(3)
C19 Fe1 C24 C23 -82.3(3)
C27 Fe1 C24 C23 38.2(3)
C21 Fe1 C24 C23 -163.8(2)
C25 Fe1 C24 C23 118.9(4)
C26 Fe1 C24 C23 82.2(3)
C18 Fe1 C24 C23 -54.8(5)
C20 Fe1 C24 C23 -123.2(3)
C23 C24 C25 C26 -0.2(4)
Fe1 C24 C25 C26 59.9(2)
C23 C24 C25 Fe1 -60.0(2)
C22 Fe1 C25 C26 81.2(3)
C19 Fe1 C25 C26 -167.0(3)
C27 Fe1 C25 C26 -38.4(3)
C21 Fe1 C25 C26 121.6(3)
C24 Fe1 C25 C26 -119.9(3)
C23 Fe1 C25 C26 -82.3(3)
C18 Fe1 C25 C26 53.2(5)
C20 Fe1 C25 C26 162.5(2)
C22 Fe1 C25 C24 -158.9(2)
C19 Fe1 C25 C24 -47.1(4)
C27 Fe1 C25 C24 81.5(3)
C21 Fe1 C25 C24 -118.5(2)
C26 Fe1 C25 C24 119.9(3)
C23 Fe1 C25 C24 37.6(2)
C18 Fe1 C25 C24 173.2(3)
C20 Fe1 C25 C24 -77.6(3)
C24 C25 C26 C27 0.2(4)
Fe1 C25 C26 C27 59.9(2)
C24 C25 C26 Fe1 -59.7(2)
C22 Fe1 C26 C25 -117.7(2)
C19 Fe1 C26 C25 159.3(4)
C27 Fe1 C26 C25 118.1(4)
C21 Fe1 C26 C25 -74.5(3)
C24 Fe1 C26 C25 37.0(2)
C23 Fe1 C26 C25 80.4(2)
C18 Fe1 C26 C25 -160.72(19)
C20 Fe1 C26 C25 -37.7(5)
C22 Fe1 C26 C27 124.2(3)
C19 Fe1 C26 C27 41.1(6)
C21 Fe1 C26 C27 167.4(2)
C25 Fe1 C26 C27 -118.1(4)
C24 Fe1 C26 C27 -81.1(3)
C23 Fe1 C26 C27 -37.7(2)
C18 Fe1 C26 C27 81.1(3)
C20 Fe1 C26 C27 -155.8(3)
C24 C23 C27 C26 0.0(4)
Fe1 C23 C27 C26 -60.2(2)
C24 C23 C27 Fe1 60.2(2)
C25 C26 C27 C23 -0.2(4)
Fe1 C26 C27 C23 60.3(2)
C25 C26 C27 Fe1 -60.4(2)
C22 Fe1 C27 C23 164.93(19)
C19 Fe1 C27 C23 74.2(2)
C21 Fe1 C27 C23 -150.6(3)
C25 Fe1 C27 C23 -81.2(2)
C24 Fe1 C27 C23 -37.9(2)
C26 Fe1 C27 C23 -118.7(3)
C18 Fe1 C27 C23 119.5(2)
C20 Fe1 C27 C23 29.4(5)
C22 Fe1 C27 C26 -76.4(3)
C19 Fe1 C27 C26 -167.1(2)
C21 Fe1 C27 C26 -31.9(5)
C25 Fe1 C27 C26 37.5(2)
C24 Fe1 C27 C26 80.8(3)
C23 Fe1 C27 C26 118.7(3)
C18 Fe1 C27 C26 -121.8(2)
C20 Fe1 C27 C26 148.1(4)
